data_4318918
loop_
_publ_author_name
'Andrew W. Maverick'
'Frank R. Fronczek'
'Emily F. Maverick'
'Damon R. Billodeaux'
'Zuzanna T. Cygan'
'Ralph A. Isovitsch'

_publ_section_title
;
 Structures of Anhydrous and Hydrated Copper(II) Hexafluoroacetylacetonate
;
_journal_name_full 'Inorganic Chemistry'
_journal_page_first 6488
_journal_page_last 6492
_journal_paper_doi 10.1021/ic020448w
_journal_volume 41
_journal_year 2002
_chemical_formula_moiety 'C10 H6 Cu F12 O6, H2 O '
_chemical_formula_sum 'C10 H8 Cu F12 O7'
_chemical_formula_weight 531.70
_chemical_name_common 'copper(II) hexafluoroacetylacetonate trihydrate'
_chemical_name_systematic
;
trans-diaquabis(1,1,1,5,5,5-hexafluoro-2,4-pentanedionato)copper(II) 
monohydrate
;
_space_group_IT_number 2
_symmetry_cell_setting triclinic
_symmetry_space_group_name_Hall '-P 1'
_symmetry_space_group_name_H-M 'P -1'
_atom_sites_solution_hydrogens geom
_atom_sites_solution_primary direct
_atom_sites_solution_secondary difmap
_audit_creation_method SHELXL-97
_cell_angle_alpha 72.397(2)
_cell_angle_beta 79.161(2)
_cell_angle_gamma 87.843(2)
_cell_formula_units_Z 2
_cell_length_a 8.3899(3)
_cell_length_b 9.6011(3)
_cell_length_c 11.4852(4)
_cell_measurement_reflns_used 10467
_cell_measurement_temperature 150
_cell_measurement_theta_max 35.0
_cell_measurement_theta_min 2.5
_cell_volume 865.92(5)
_computing_cell_refinement 'HKL Scalepack (Otwinowski & Minor 1997)'
_computing_data_reduction 'HKL Denzo and Scalepack (Otwinowski & Minor 1997)'
_computing_structure_refinement 'SHELXL-97 (Sheldrick, 1997)'
_computing_structure_solution 'SIR92 (Altomare et al., 1994)'
_diffrn_ambient_temperature 150
_diffrn_measured_fraction_theta_full 0.976
_diffrn_measured_fraction_theta_max 0.976
_diffrn_measurement_device 'KappaCCD (with Oxford Cryostream)'
_diffrn_measurement_method '\w scans with \k offsets'
_diffrn_radiation_monochromator graphite
_diffrn_radiation_source 'fine-focus sealed tube'
_diffrn_radiation_type MoK\a
_diffrn_radiation_wavelength 0.71073
_diffrn_reflns_av_R_equivalents 0.0388
_diffrn_reflns_av_sigmaI/netI 0.0983
_diffrn_reflns_limit_h_max 13
_diffrn_reflns_limit_h_min -13
_diffrn_reflns_limit_k_max 15
_diffrn_reflns_limit_k_min -15
_diffrn_reflns_limit_l_max 18
_diffrn_reflns_limit_l_min -18
_diffrn_reflns_number 13636
_diffrn_reflns_theta_full 34.97
_diffrn_reflns_theta_max 35.0
_diffrn_reflns_theta_min 2.8
_exptl_absorpt_coefficient_mu 1.419
_exptl_absorpt_correction_T_max 0.87
_exptl_absorpt_correction_T_min 0.55
_exptl_absorpt_correction_type multi-scan
_exptl_absorpt_process_details
;
SORTAV (Blessing, 1995)
;
_exptl_crystal_colour yellow-green
_exptl_crystal_density_diffrn 2.039
_exptl_crystal_density_method 'not measured'
_exptl_crystal_description prism
_exptl_crystal_F_000 522
_exptl_crystal_size_max 0.48
_exptl_crystal_size_mid 0.15
_exptl_crystal_size_min 0.10
_refine_diff_density_max 1.095
_refine_diff_density_min -0.709
_refine_diff_density_rms 0.090
_refine_ls_extinction_method none
_refine_ls_goodness_of_fit_ref 0.896
_refine_ls_hydrogen_treatment constr
_refine_ls_matrix_type full
_refine_ls_number_parameters 293
_refine_ls_number_reflns 7434
_refine_ls_number_restraints 7
_refine_ls_restrained_S_all 0.896
_refine_ls_R_factor_all 0.087
_refine_ls_R_factor_gt 0.045
_refine_ls_shift/su_max 0.008
_refine_ls_shift/su_mean 0.001
_refine_ls_structure_factor_coef Fsqd
_refine_ls_weighting_details 'calc w=1/[\s^2^(Fo^2^)+(0.0545P)^2^] where P=(Fo^2^+2Fc^2^)/3'
_refine_ls_weighting_scheme calc
_refine_ls_wR_factor_gt 0.109
_refine_ls_wR_factor_ref 0.116
_reflns_number_gt 3878
_reflns_number_total 7434
_reflns_threshold_expression >2sigma(I)
_cod_data_source_file ic020448w_3.cif
_cod_data_source_block diaq-hyd
_cod_depositor_comments
;
The following automatic conversions were performed:

'_symmetry_cell_setting' value 'Triclinic' changed to 'triclinic'
according to the built-in table from CIF Core dictionary named
'cif_core.dic' version 2.4.1 from 2010-06-29.

Automatic conversion script
Id: cif_fix_values 1646 2011-03-28 12:23:43Z adriana 
;
_cod_original_cell_volume 865.91(5)
_cod_original_sg_symbol_H-M 'P -1 '
_cod_database_code 4318918

loop_
_symmetry_equiv_pos_as_xyz
'x, y, z'
'-x, -y, -z'

loop_
_atom_site_label
_atom_site_type_symbol
_atom_site_fract_x
_atom_site_fract_y
_atom_site_fract_z
_atom_site_U_iso_or_equiv
_atom_site_adp_type
_atom_site_occupancy
_atom_site_symmetry_multiplicity
_atom_site_calc_flag
_atom_site_refinement_flags
_atom_site_disorder_assembly
_atom_site_disorder_group
Cu Cu 0.25471(3) 0.20408(2) 0.47570(2) 0.02340(8) Uani 1 1 d . . .
F1 F 0.3346(2) 0.05775(15) 0.06526(13) 0.0572(5) Uani 1 1 d . . .
F2 F 0.16708(18) -0.06929(17) 0.22273(16) 0.0533(4) Uani 1 1 d . . .
F3 F 0.42015(17) -0.08575(15) 0.22113(14) 0.0430(4) Uani 1 1 d . . .
F4 F 0.2090(2) 0.54800(14) 0.04236(13) 0.0560(5) Uani 1 1 d . . .
F5 F 0.4348(2) 0.58817(18) 0.08426(18) 0.0774(6) Uani 1 1 d . . .
F6 F 0.2158(2) 0.63874(14) 0.18788(13) 0.0608(5) Uani 1 1 d . . .
F7 F 0.1811(2) 0.36250(16) 0.88213(13) 0.0533(4) Uani 1 1 d . . .
F8 F 0.1052(2) 0.50858(15) 0.71999(14) 0.0538(4) Uani 1 1 d . . .
F9 F 0.3579(2) 0.47484(18) 0.72267(16) 0.0607(5) Uani 1 1 d . . .
F10A F 0.0917(5) -0.1296(3) 0.9346(3) 0.0353(3) Uiso 0.460(2) 1 d P A 1
F11A F 0.3349(4) -0.1728(3) 0.8492(4) 0.0353(3) Uiso 0.460(2) 1 d P A 1
F12A F 0.1279(5) -0.2262(3) 0.7848(3) 0.0353(3) Uiso 0.460(2) 1 d P A 1
F10B F 0.1690(6) -0.1314(4) 0.9409(4) 0.0353(3) Uiso 0.345(2) 1 d P A 2
F11B F 0.3320(5) -0.2039(4) 0.8024(4) 0.0353(3) Uiso 0.345(2) 1 d P A 2
F12B F 0.0720(5) -0.2062(5) 0.8116(4) 0.0353(3) Uiso 0.345(2) 1 d P A 2
F10C F 0.2975(9) -0.1445(7) 0.9043(7) 0.0353(3) Uiso 0.195(2) 1 d P A 3
F11C F 0.2270(10) -0.2376(7) 0.7745(6) 0.0353(3) Uiso 0.195(2) 1 d P A 3
F12C F 0.0519(9) -0.1578(8) 0.8960(7) 0.0353(3) Uiso 0.195(2) 1 d P A 3
O1 O 0.28937(18) 0.08060(14) 0.36649(13) 0.0257(3) Uani 1 1 d . . .
O2 O 0.27494(18) 0.38564(14) 0.33666(12) 0.0257(3) Uani 1 1 d . . .
O3 O 0.22666(18) 0.33022(14) 0.58289(12) 0.0258(3) Uani 1 1 d . . .
O4 O 0.22326(19) 0.02419(14) 0.61881(13) 0.0283(3) Uani 1 1 d . . .
O5 O 0.5261(2) 0.19228(18) 0.48292(19) 0.0416(4) Uani 1 1 d D . .
H5A H 0.582(3) 0.251(3) 0.503(3) 0.062 Uiso 1 1 d D . .
H5B H 0.579(3) 0.121(2) 0.465(3) 0.062 Uiso 1 1 d D . .
O6 O -0.0186(2) 0.18761(19) 0.47301(18) 0.0390(4) Uani 1 1 d D . .
H6A H -0.066(3) 0.129(3) 0.444(3) 0.058 Uiso 1 1 d D . .
H6B H -0.089(3) 0.231(3) 0.515(2) 0.058 Uiso 1 1 d D . .
O7 O 0.2661(2) 0.63668(17) 0.44687(15) 0.0365(4) Uani 1 1 d D . .
H7A H 0.266(3) 0.5474(14) 0.493(2) 0.055 Uiso 1 1 d D . .
H7B H 0.278(3) 0.657(3) 0.3665(10) 0.055 Uiso 1 1 d D . .
C1 C 0.3049(3) 0.0079(2) 0.18798(19) 0.0276(4) Uani 1 1 d . . .
C2 C 0.2938(2) 0.1284(2) 0.25120(18) 0.0209(4) Uani 1 1 d . . .
C3 C 0.2884(3) 0.2719(2) 0.17762(18) 0.0253(4) Uani 1 1 d . . .
H3 H 0.2900 0.2911 0.0913 0.030 Uiso 1 1 calc R . .
C4 C 0.2808(3) 0.3883(2) 0.22606(18) 0.0238(4) Uani 1 1 d . . .
C5 C 0.2858(3) 0.5430(2) 0.1332(2) 0.0328(5) Uani 1 1 d . . .
C6 C 0.2136(3) 0.4080(2) 0.7589(2) 0.0341(5) Uani 1 1 d . . .
C7 C 0.2130(2) 0.2847(2) 0.69967(18) 0.0234(4) Uani 1 1 d . . .
C8 C 0.2003(3) 0.1415(2) 0.77683(19) 0.0268(4) Uani 1 1 d . . .
H8 H 0.1873 0.1238 0.8641 0.032 Uiso 1 1 calc R . .
C9 C 0.2062(2) 0.0229(2) 0.73040(18) 0.0231(4) Uani 1 1 d . A .
C10 C 0.1931(3) -0.1305(2) 0.82502(19) 0.0293(5) Uani 1 1 d . . .

loop_
_atom_site_aniso_label
_atom_site_aniso_U_11
_atom_site_aniso_U_22
_atom_site_aniso_U_33
_atom_site_aniso_U_23
_atom_site_aniso_U_13
_atom_site_aniso_U_12
Cu 0.03654(16) 0.01497(11) 0.01836(12) -0.00413(8) -0.00592(10) 0.00126(9)
F1 0.1143(15) 0.0362(8) 0.0234(7) -0.0143(6) -0.0118(8) 0.0107(8)
F2 0.0411(9) 0.0491(9) 0.0838(12) -0.0432(9) -0.0057(8) -0.0095(7)
F3 0.0505(9) 0.0372(8) 0.0515(9) -0.0252(7) -0.0190(7) 0.0210(6)
F4 0.1108(14) 0.0268(7) 0.0371(8) -0.0028(6) -0.0418(9) 0.0054(8)
F5 0.0658(12) 0.0484(10) 0.0829(14) 0.0269(9) -0.0011(10) -0.0202(9)
F6 0.1280(16) 0.0203(7) 0.0357(8) -0.0067(6) -0.0249(9) 0.0165(8)
F7 0.1004(13) 0.0390(8) 0.0265(7) -0.0162(6) -0.0156(8) 0.0024(8)
F8 0.0864(12) 0.0342(8) 0.0470(9) -0.0219(7) -0.0160(8) 0.0247(8)
F9 0.0700(12) 0.0565(10) 0.0656(11) -0.0315(9) -0.0095(9) -0.0279(9)
O1 0.0393(9) 0.0163(6) 0.0212(7) -0.0054(5) -0.0060(6) 0.0029(6)
O2 0.0395(9) 0.0172(6) 0.0204(7) -0.0043(5) -0.0077(6) -0.0007(6)
O3 0.0390(9) 0.0189(6) 0.0202(7) -0.0064(5) -0.0064(6) 0.0021(6)
O4 0.0432(9) 0.0191(7) 0.0218(7) -0.0046(5) -0.0060(7) -0.0006(6)
O5 0.0313(9) 0.0308(9) 0.0714(13) -0.0246(9) -0.0165(9) 0.0048(7)
O6 0.0321(9) 0.0342(9) 0.0566(12) -0.0204(8) -0.0119(8) 0.0009(7)
O7 0.0557(11) 0.0224(7) 0.0322(9) -0.0090(6) -0.0090(8) 0.0006(7)
C1 0.0356(12) 0.0257(10) 0.0237(10) -0.0103(8) -0.0065(9) 0.0032(9)
C2 0.0215(10) 0.0195(9) 0.0228(9) -0.0079(7) -0.0039(8) -0.0001(7)
C3 0.0349(12) 0.0214(9) 0.0191(9) -0.0038(7) -0.0073(8) 0.0001(8)
C4 0.0290(11) 0.0198(9) 0.0214(9) -0.0031(7) -0.0068(8) -0.0006(8)
C5 0.0493(14) 0.0221(10) 0.0246(11) -0.0013(8) -0.0105(10) -0.0012(9)
C6 0.0490(15) 0.0291(11) 0.0283(11) -0.0128(9) -0.0099(10) -0.0004(10)
C7 0.0252(11) 0.0235(9) 0.0239(10) -0.0091(7) -0.0077(8) 0.0022(8)
C8 0.0329(12) 0.0270(10) 0.0204(10) -0.0057(8) -0.0070(8) -0.0006(8)
C9 0.0249(10) 0.0217(9) 0.0214(9) -0.0029(7) -0.0069(8) -0.0005(8)
C10 0.0390(13) 0.0235(10) 0.0227(10) -0.0029(8) -0.0052(9) -0.0028(9)

loop_
_atom_type_symbol
_atom_type_description
_atom_type_scat_dispersion_real
_atom_type_scat_dispersion_imag
_atom_type_scat_source
C C 0.0033 0.0016 'International Tables Vol C Tables 4.2.6.8 and 6.1.1.4'
H H 0.0000 0.0000 'International Tables Vol C Tables 4.2.6.8 and 6.1.1.4'
O O 0.0106 0.0060 'International Tables Vol C Tables 4.2.6.8 and 6.1.1.4'
F F 0.0171 0.0103 'International Tables Vol C Tables 4.2.6.8 and 6.1.1.4'
Cu Cu 0.3201 1.2651 'International Tables Vol C Tables 4.2.6.8 and 6.1.1.4'

loop_
_geom_angle_atom_site_label_1
_geom_angle_atom_site_label_2
_geom_angle_atom_site_label_3
_geom_angle
_geom_angle_site_symmetry_1
_geom_angle_site_symmetry_3
_geom_angle_publ_flag
O1 Cu O3 178.25(6) . . ?
O1 Cu O2 93.28(6) . . ?
O3 Cu O2 85.93(6) . . ?
O1 Cu O4 88.22(6) . . ?
O3 Cu O4 92.64(6) . . ?
O2 Cu O4 177.12(6) . . ?
O1 Cu O5 89.10(6) . . ?
O3 Cu O5 89.41(6) . . ?
O2 Cu O5 94.81(7) . . ?
O4 Cu O5 87.67(7) . . ?
O1 Cu O6 86.56(6) . . ?
O3 Cu O6 94.99(6) . . ?
O2 Cu O6 90.24(6) . . ?
O4 Cu O6 87.39(7) . . ?
O5 Cu O6 173.52(6) . . ?
C2 O1 Cu 123.44(12) . . ?
C4 O2 Cu 123.15(12) . . ?
C7 O3 Cu 124.32(12) . . ?
C9 O4 Cu 124.00(13) . . ?
Cu O5 H5A 127(2) . . ?
Cu O5 H5B 118(2) . . ?
H5A O5 H5B 115(3) . . ?
Cu O6 H6A 127.5(19) . . ?
Cu O6 H6B 121(2) . . ?
H6A O6 H6B 111(3) . . ?
H7A O7 H7B 120(3) . . ?
F1 C1 F3 107.19(17) . . ?
F1 C1 F2 107.74(19) . . ?
F3 C1 F2 106.25(18) . . ?
F1 C1 C2 113.68(16) . . ?
F3 C1 C2 111.63(17) . . ?
F2 C1 C2 110.00(16) . . ?
O1 C2 C3 128.60(18) . . ?
O1 C2 C1 113.50(16) . . ?
C3 C2 C1 117.89(17) . . ?
C2 C3 C4 122.06(18) . . ?
C2 C3 H3 119.0 . . ?
C4 C3 H3 119.0 . . ?
O2 C4 C3 128.60(18) . . ?
O2 C4 C5 114.36(17) . . ?
C3 C4 C5 117.00(17) . . ?
F5 C5 F4 108.0(2) . . ?
F5 C5 F6 107.5(2) . . ?
F4 C5 F6 106.63(19) . . ?
F5 C5 C4 110.98(19) . . ?
F4 C5 C4 111.95(18) . . ?
F6 C5 C4 111.53(17) . . ?
F9 C6 F7 108.3(2) . . ?
F9 C6 F8 106.79(19) . . ?
F7 C6 F8 107.99(19) . . ?
F9 C6 C7 109.39(18) . . ?
F7 C6 C7 113.64(18) . . ?
F8 C6 C7 110.45(18) . . ?
O3 C7 C8 128.43(18) . . ?
O3 C7 C6 113.27(17) . . ?
C8 C7 C6 118.29(18) . . ?
C7 C8 C9 122.06(19) . . ?
C7 C8 H8 119.0 . . ?
C9 C8 H8 119.0 . . ?
O4 C9 C8 128.21(18) . . ?
O4 C9 C10 114.55(17) . . ?
C8 C9 C10 117.23(18) . . ?
F11A C10 F12A 110.2(3) . . ?
F12C C10 F11C 108.2(5) . . ?
F10B C10 F12B 107.7(3) . . ?
F12C C10 F10C 104.5(5) . . ?
F11C C10 F10C 105.6(5) . . ?
F10B C10 F11B 108.1(3) . . ?
F12B C10 F11B 107.1(3) . . ?
F11A C10 F10A 108.5(3) . . ?
F12A C10 F10A 106.0(2) . . ?
F12C C10 C9 112.5(4) . . ?
F11A C10 C9 110.1(2) . . ?
F10B C10 C9 114.4(2) . . ?
F12A C10 C9 111.6(2) . . ?
F11C C10 C9 114.1(3) . . ?
F12B C10 C9 110.0(2) . . ?
F10C C10 C9 111.2(3) . . ?
F11B C10 C9 109.3(2) . . ?
F10A C10 C9 110.3(2) . . ?

loop_
_geom_bond_atom_site_label_1
_geom_bond_atom_site_label_2
_geom_bond_distance
_geom_bond_site_symmetry_2
_geom_bond_publ_flag
Cu O1 1.9492(13) . ?
Cu O3 1.9517(13) . ?
Cu O2 1.9632(13) . ?
Cu O4 1.9770(14) . ?
Cu O5 2.2916(17) . ?
Cu O6 2.3109(17) . ?
F1 C1 1.322(2) . ?
F2 C1 1.326(3) . ?
F3 C1 1.325(2) . ?
F4 C5 1.314(3) . ?
F5 C5 1.302(3) . ?
F6 C5 1.324(3) . ?
F7 C6 1.326(3) . ?
F8 C6 1.337(3) . ?
F9 C6 1.326(3) . ?
F10A C10 1.382(4) . ?
F11A C10 1.296(4) . ?
F12A C10 1.322(4) . ?
F10B C10 1.305(4) . ?
F11B C10 1.363(5) . ?
F12B C10 1.329(5) . ?
F10C C10 1.354(7) . ?
F11C C10 1.323(7) . ?
F12C C10 1.291(7) . ?
O1 C2 1.257(2) . ?
O2 C4 1.255(2) . ?
O3 C7 1.263(2) . ?
O4 C9 1.259(2) . ?
O5 H5A 0.859(10) . ?
O5 H5B 0.858(10) . ?
O6 H6A 0.869(10) . ?
O6 H6B 0.866(10) . ?
O7 H7A 0.860(10) . ?
O7 H7B 0.870(10) . ?
C1 C2 1.532(3) . ?
C2 C3 1.386(3) . ?
C3 C4 1.385(3) . ?
C3 H3 0.9500 . ?
C4 C5 1.541(3) . ?
C6 C7 1.534(3) . ?
C7 C8 1.388(3) . ?
C8 C9 1.391(3) . ?
C8 H8 0.9500 . ?
C9 C10 1.537(3) . ?

loop_
_geom_hbond_atom_site_label_D
_geom_hbond_atom_site_label_H
_geom_hbond_atom_site_label_A
_geom_hbond_distance_DH
_geom_hbond_distance_HA
_geom_hbond_distance_DA
_geom_hbond_angle_DHA
_geom_hbond_site_symmetry_A
O5 H5A O7 0.859(10) 1.964(11) 2.816(2) 171(3) 2_666
O5 H5B O4 0.858(10) 2.379(12) 3.213(2) 164(3) 2_656
O5 H5B O1 0.858(10) 2.66(3) 3.196(2) 122(2) 2_656
O6 H6A O4 0.869(10) 2.366(11) 3.231(2) 173(3) 2_556
O6 H6B O7 0.866(10) 1.991(14) 2.822(2) 160(3) 2_566
O7 H7A O3 0.860(10) 2.037(12) 2.882(2) 167(3) .
O7 H7A F8 0.860(10) 2.63(2) 3.062(2) 113(2) .
O7 H7B F6 0.870(10) 2.266(15) 3.076(2) 155(2) .

loop_
_geom_torsion_atom_site_label_1
_geom_torsion_atom_site_label_2
_geom_torsion_atom_site_label_3
_geom_torsion_atom_site_label_4
_geom_torsion
_geom_torsion_site_symmetry_1
_geom_torsion_site_symmetry_2
_geom_torsion_site_symmetry_3
_geom_torsion_site_symmetry_4
_geom_torsion_publ_flag
O3 Cu O1 C2 -72.2(19) . . . . ?
O2 Cu O1 C2 -9.03(16) . . . . ?
O4 Cu O1 C2 168.51(16) . . . . ?
O5 Cu O1 C2 -103.80(16) . . . . ?
O6 Cu O1 C2 81.02(16) . . . . ?
O1 Cu O2 C4 9.29(17) . . . . ?
O3 Cu O2 C4 -172.27(17) . . . . ?
O4 Cu O2 C4 -112.0(11) . . . . ?
O5 Cu O2 C4 98.66(17) . . . . ?
O6 Cu O2 C4 -77.28(17) . . . . ?
O1 Cu O3 C7 -112.9(19) . . . . ?
O2 Cu O3 C7 -176.17(17) . . . . ?
O4 Cu O3 C7 6.33(17) . . . . ?
O5 Cu O3 C7 -81.31(17) . . . . ?
O6 Cu O3 C7 93.94(17) . . . . ?
O1 Cu O4 C9 173.95(17) . . . . ?
O3 Cu O4 C9 -4.52(17) . . . . ?
O2 Cu O4 C9 -64.7(12) . . . . ?
O5 Cu O4 C9 84.78(17) . . . . ?
O6 Cu O4 C9 -99.41(17) . . . . ?
Cu O1 C2 C3 5.4(3) . . . . ?
Cu O1 C2 C1 -174.02(13) . . . . ?
F1 C1 C2 O1 -170.17(19) . . . . ?
F3 C1 C2 O1 -48.8(2) . . . . ?
F2 C1 C2 O1 68.9(2) . . . . ?
F1 C1 C2 C3 10.4(3) . . . . ?
F3 C1 C2 C3 131.8(2) . . . . ?
F2 C1 C2 C3 -110.5(2) . . . . ?
O1 C2 C3 C4 1.6(4) . . . . ?
C1 C2 C3 C4 -178.99(19) . . . . ?
Cu O2 C4 C3 -5.9(3) . . . . ?
Cu O2 C4 C5 176.30(14) . . . . ?
C2 C3 C4 O2 -1.3(4) . . . . ?
C2 C3 C4 C5 176.4(2) . . . . ?
O2 C4 C5 F5 93.0(2) . . . . ?
C3 C4 C5 F5 -85.0(3) . . . . ?
O2 C4 C5 F4 -146.3(2) . . . . ?
C3 C4 C5 F4 35.7(3) . . . . ?
O2 C4 C5 F6 -26.9(3) . . . . ?
C3 C4 C5 F6 155.1(2) . . . . ?
Cu O3 C7 C8 -6.2(3) . . . . ?
Cu O3 C7 C6 172.83(13) . . . . ?
F9 C6 C7 O3 -66.0(2) . . . . ?
F7 C6 C7 O3 172.83(19) . . . . ?
F8 C6 C7 O3 51.3(3) . . . . ?
F9 C6 C7 C8 113.1(2) . . . . ?
F7 C6 C7 C8 -8.1(3) . . . . ?
F8 C6 C7 C8 -129.6(2) . . . . ?
O3 C7 C8 C9 1.9(4) . . . . ?
C6 C7 C8 C9 -177.1(2) . . . . ?
Cu O4 C9 C8 2.2(3) . . . . ?
Cu O4 C9 C10 -176.73(13) . . . . ?
C7 C8 C9 O4 0.3(4) . . . . ?
C7 C8 C9 C10 179.23(19) . . . . ?
O4 C9 C10 F12C -113.7(4) . . . . ?
C8 C9 C10 F12C 67.2(5) . . . . ?
O4 C9 C10 F11A 93.3(3) . . . . ?
C8 C9 C10 F11A -85.8(3) . . . . ?
O4 C9 C10 F10B -177.4(3) . . . . ?
C8 C9 C10 F10B 3.5(4) . . . . ?
O4 C9 C10 F12A -29.5(3) . . . . ?
C8 C9 C10 F12A 151.5(3) . . . . ?
O4 C9 C10 F11C 10.0(5) . . . . ?
C8 C9 C10 F11C -169.0(4) . . . . ?
O4 C9 C10 F12B -56.1(3) . . . . ?
C8 C9 C10 F12B 124.9(3) . . . . ?
O4 C9 C10 F10C 129.4(4) . . . . ?
C8 C9 C10 F10C -49.6(4) . . . . ?
O4 C9 C10 F11B 61.3(3) . . . . ?
C8 C9 C10 F11B -117.8(3) . . . . ?
O4 C9 C10 F10A -146.9(3) . . . . ?
C8 C9 C10 F10A 34.0(3) . . . . ?
